data_4135094
loop_
_publ_author_name
'Sakai, Holt A.'
'Liu, Wei'
'Le, Chi Chip'
'MacMillan, David W. C.'

_publ_section_title
;
 Cross-Electrophile Coupling of Unactivated Alkyl Chlorides.
;
_journal_name_full 'Journal of the American Chemical Society'
_journal_paper_doi 10.1021/jacs.0c04812
_journal_year 2020
_chemical_formula_sum 'C19 H43 N Si4'
_chemical_formula_weight 397.90
_chemical_name_common HS1
_space_group_crystal_system triclinic
_space_group_IT_number 2
_space_group_name_Hall '-P 1'
_space_group_name_H-M_alt 'P -1'
_atom_sites_solution_hydrogens mixed
_atom_sites_solution_primary SHELXT
_atom_sites_solution_secondary SHELXLE
_audit_creation_method SHELXL-2014/7
_cell_angle_alpha 94.3829(15)
_cell_angle_beta 92.6065(14)
_cell_angle_gamma 105.4095(13)
_cell_formula_units_Z 2
_cell_length_a 9.0039(6)
_cell_length_b 10.8077(7)
_cell_length_c 13.3414(9)
_cell_measurement_reflns_used 9951
_cell_measurement_temperature 100(2)
_cell_measurement_theta_max 36.0499
_cell_measurement_theta_min 2.3507
_cell_volume 1245.01(14)
_computing_cell_refinement 'SAINT V8.34A (Bruker AXS Inc., 2013)'
_computing_data_collection 'Bruker Instrument Service v2014.11.0.1'
_computing_data_reduction 'SAINT V8.34A (Bruker AXS Inc., 2013)'
_computing_structure_refinement 'SHELXL-2014/7 (Sheldrick, 2014)'
_computing_structure_solution 'SHELXL-2014 (Sheldrick, 2014)'
_diffrn_ambient_temperature 100(2)
_diffrn_detector_area_resol_mean 8.3333
_diffrn_measured_fraction_theta_full 0.999
_diffrn_measured_fraction_theta_max 0.998
_diffrn_measurement_device_type 'Bruker APEX II CCD'
_diffrn_radiation_type MoK\a
_diffrn_radiation_wavelength 0.71073
_diffrn_reflns_av_R_equivalents 0.0354
_diffrn_reflns_av_unetI/netI 0.0260
_diffrn_reflns_Laue_measured_fraction_full 0.999
_diffrn_reflns_Laue_measured_fraction_max 0.998
_diffrn_reflns_limit_h_max 14
_diffrn_reflns_limit_h_min -14
_diffrn_reflns_limit_k_max 17
_diffrn_reflns_limit_k_min -17
_diffrn_reflns_limit_l_max 21
_diffrn_reflns_limit_l_min -21
_diffrn_reflns_number 61542
_diffrn_reflns_point_group_measured_fraction_full 0.999
_diffrn_reflns_point_group_measured_fraction_max 0.998
_diffrn_reflns_theta_full 25.242
_diffrn_reflns_theta_max 34.991
_diffrn_reflns_theta_min 1.534
_diffrn_source 'fine focus tube'
_exptl_absorpt_coefficient_mu 0.242
_exptl_absorpt_correction_T_max 0.96
_exptl_absorpt_correction_T_min 0.93
_exptl_absorpt_correction_type multi-scan
_exptl_absorpt_process_details 'SADABS V2014/2 (Bruker AXS Inc.)'
_exptl_crystal_colour 'clear colourless'
_exptl_crystal_density_diffrn 1.061
_exptl_crystal_density_method 'not measured'
_exptl_crystal_description shard
_exptl_crystal_F_000 440
_exptl_crystal_size_max 0.587
_exptl_crystal_size_mid 0.207
_exptl_crystal_size_min 0.183
_refine_diff_density_max 0.688
_refine_diff_density_min -0.248
_refine_diff_density_rms 0.056
_refine_ls_extinction_method none
_refine_ls_goodness_of_fit_ref 1.032
_refine_ls_hydrogen_treatment mixed
_refine_ls_matrix_type full
_refine_ls_number_parameters 230
_refine_ls_number_reflns 10960
_refine_ls_number_restraints 0
_refine_ls_restrained_S_all 1.032
_refine_ls_R_factor_all 0.0468
_refine_ls_R_factor_gt 0.0345
_refine_ls_shift/su_max 0.001
_refine_ls_shift/su_mean 0.000
_refine_ls_structure_factor_coef Fsqd
_refine_ls_weighting_details 'w=1/[\s^2^(Fo^2^)+(0.0405P)^2^+0.3557P] where P=(Fo^2^+2Fc^2^)/3'
_refine_ls_weighting_scheme calc
_refine_ls_wR_factor_gt 0.0842
_refine_ls_wR_factor_ref 0.0903
_reflns_Friedel_coverage 0.000
_reflns_number_gt 9006
_reflns_number_total 10960
_reflns_threshold_expression 'I > 2\s(I)'
_cod_data_source_file ja0c04812_si_001.cif
_cod_data_source_block mo_PDJHS1_0m
_cod_database_code 4135094
_shelx_shelxl_version_number 2014/7
_shelx_space_group_comment
; 
The symmetry employed for this shelxl refinement is uniquely defined 
by the following loop, which should always be used as a source of 
symmetry information in preference to the above space-group names. 
They are only intended as comments. 
;
_shelx_estimated_absorpt_t_min 0.855
_shelx_estimated_absorpt_t_max 0.957

loop_
_space_group_symop_operation_xyz
'x, y, z'
'-x, -y, -z'

loop_
_atom_site_label
_atom_site_type_symbol
_atom_site_fract_x
_atom_site_fract_y
_atom_site_fract_z
_atom_site_U_iso_or_equiv
_atom_site_adp_type
_atom_site_occupancy
_atom_site_site_symmetry_order
_atom_site_calc_flag
_atom_site_refinement_flags_posn
_atom_site_refinement_flags_adp
_atom_site_refinement_flags_occupancy
_atom_site_disorder_assembly
_atom_site_disorder_group
Si1 Si 0.62133(3) 0.28220(2) 0.26974(2) 0.01137(5) Uani 1 1 d . . . . .
N2 N 0.73156(9) 0.43657(7) 0.31666(6) 0.01887(14) Uani 1 1 d . . . . .
H2 H 0.695(2) 0.4658(17) 0.3631(14) 0.051(5) Uiso 1 1 d . . . . .
C3 C 0.84658(9) 0.53539(8) 0.27087(6) 0.01324(13) Uani 1 1 d . . . . .
C4 C 0.94670(10) 0.47366(8) 0.20468(6) 0.01441(14) Uani 1 1 d . . . . .
H4A H 0.8807 0.4147 0.1500 0.017 Uiso 1 1 calc R U . . .
H4B H 0.9983 0.4225 0.2456 0.017 Uiso 1 1 calc R U . . .
C5 C 1.06918(9) 0.57793(8) 0.15880(6) 0.01494(14) Uani 1 1 d . . . . .
H5 H 1.1332 0.5361 0.1154 0.018 Uiso 1 1 calc R U . . .
C6 C 0.98922(10) 0.65697(9) 0.09491(6) 0.01721(15) Uani 1 1 d . . . . .
H6A H 1.0678 0.7239 0.0650 0.021 Uiso 1 1 calc R U . . .
H6B H 0.9230 0.5999 0.0393 0.021 Uiso 1 1 calc R U . . .
C7 C 0.89048(10) 0.72097(8) 0.16096(7) 0.01728(15) Uani 1 1 d . . . . .
H7 H 0.8383 0.7724 0.1193 0.021 Uiso 1 1 calc R U . . .
C8 C 0.76876(10) 0.61615(8) 0.20633(7) 0.01677(15) Uani 1 1 d . . . . .
H8A H 0.7008 0.5592 0.1515 0.020 Uiso 1 1 calc R U . . .
H8B H 0.7040 0.6569 0.2486 0.020 Uiso 1 1 calc R U . . .
C9 C 0.99527(11) 0.80992(8) 0.24627(7) 0.01927(16) Uani 1 1 d . . . . .
H9A H 1.0741 0.8776 0.2173 0.023 Uiso 1 1 calc R U . . .
H9B H 0.9329 0.8526 0.2891 0.023 Uiso 1 1 calc R U . . .
C10 C 1.07477(10) 0.73099(8) 0.31035(6) 0.01653(15) Uani 1 1 d . . . . .
H10 H 1.1422 0.7890 0.3661 0.020 Uiso 1 1 calc R U . . .
C11 C 0.95199(10) 0.62628(8) 0.35509(6) 0.01704(15) Uani 1 1 d . . . . .
H11A H 0.8890 0.6672 0.3987 0.020 Uiso 1 1 calc R U . . .
H11B H 1.0033 0.5760 0.3972 0.020 Uiso 1 1 calc R U . . .
C12 C 1.17330(10) 0.66725(9) 0.24410(7) 0.01775(15) Uani 1 1 d . . . . .
H12A H 1.2259 0.6169 0.2852 0.021 Uiso 1 1 calc R U . . .
H12B H 1.2532 0.7342 0.2153 0.021 Uiso 1 1 calc R U . . .
Si13 Si 0.76274(3) 0.12668(3) 0.26776(2) 0.01730(5) Uani 1 1 d . . . . .
C14 C 0.88836(13) 0.12685(10) 0.15917(9) 0.0266(2) Uani 1 1 d . . . . .
H14A H 0.9359 0.0553 0.1614 0.040 Uiso 1 1 calc R U . . .
H14B H 0.9693 0.2085 0.1638 0.040 Uiso 1 1 calc R U . . .
H14C H 0.8254 0.1168 0.0957 0.040 Uiso 1 1 calc R U . . .
C15 C 0.88879(17) 0.15397(17) 0.38761(9) 0.0423(3) Uani 1 1 d . . . . .
H15A H 0.8241 0.1427 0.4451 0.063 Uiso 1 1 calc R U . . .
H15B H 0.9576 0.2417 0.3938 0.063 Uiso 1 1 calc R U . . .
H15C H 0.9506 0.0917 0.3865 0.063 Uiso 1 1 calc R U . . .
C16 C 0.62379(15) -0.03797(11) 0.25960(15) 0.0466(4) Uani 1 1 d . . . . .
H16A H 0.5635 -0.0461 0.3192 0.070 Uiso 1 1 calc R U . . .
H16B H 0.6813 -0.1033 0.2564 0.070 Uiso 1 1 calc R U . . .
H16C H 0.5540 -0.0505 0.1989 0.070 Uiso 1 1 calc R U . . .
Si17 Si 0.44418(3) 0.24250(2) 0.39600(2) 0.01548(5) Uani 1 1 d . . . . .
C18 C 0.34434(13) 0.37483(11) 0.40418(9) 0.0291(2) Uani 1 1 d . . . . .
H18A H 0.4214 0.4586 0.4069 0.044 Uiso 1 1 calc R U . . .
H18B H 0.2871 0.3703 0.4651 0.044 Uiso 1 1 calc R U . . .
H18C H 0.2725 0.3646 0.3448 0.044 Uiso 1 1 calc R U . . .
C19 C 0.29343(14) 0.08474(11) 0.37647(11) 0.0385(3) Uani 1 1 d . . . . .
H19A H 0.2332 0.0721 0.4360 0.058 Uiso 1 1 calc R U . . .
H19B H 0.3432 0.0149 0.3659 0.058 Uiso 1 1 calc R U . . .
H19C H 0.2248 0.0844 0.3172 0.058 Uiso 1 1 calc R U . . .
C20 C 0.55416(16) 0.24984(15) 0.52047(9) 0.0378(3) Uani 1 1 d . . . . .
H20A H 0.4882 0.2596 0.5753 0.057 Uiso 1 1 calc R U . . .
H20B H 0.6461 0.3236 0.5261 0.057 Uiso 1 1 calc R U . . .
H20C H 0.5855 0.1701 0.5249 0.057 Uiso 1 1 calc R U . . .
Si21 Si 0.47632(3) 0.26228(2) 0.11428(2) 0.01452(5) Uani 1 1 d . . . . .
C22 C 0.59602(13) 0.29258(12) 0.00266(8) 0.0279(2) Uani 1 1 d . . . . .
H22A H 0.6612 0.2330 -0.0017 0.042 Uiso 1 1 calc R U . . .
H22B H 0.6615 0.3815 0.0103 0.042 Uiso 1 1 calc R U . . .
H22C H 0.5279 0.2790 -0.0589 0.042 Uiso 1 1 calc R U . . .
C23 C 0.34941(14) 0.37478(13) 0.11735(9) 0.0314(2) Uani 1 1 d . . . . .
H23A H 0.4114 0.4622 0.1407 0.047 Uiso 1 1 calc R U . . .
H23B H 0.2679 0.3464 0.1634 0.047 Uiso 1 1 calc R U . . .
H23C H 0.3026 0.3745 0.0495 0.047 Uiso 1 1 calc R U . . .
C24 C 0.34830(16) 0.09333(12) 0.08939(9) 0.0367(3) Uani 1 1 d . . . . .
H24A H 0.2858 0.0714 0.1470 0.055 Uiso 1 1 calc R U . . .
H24B H 0.4121 0.0333 0.0794 0.055 Uiso 1 1 calc R U . . .
H24C H 0.2802 0.0871 0.0287 0.055 Uiso 1 1 calc R U . . .

loop_
_atom_site_aniso_label
_atom_site_aniso_U_11
_atom_site_aniso_U_22
_atom_site_aniso_U_33
_atom_site_aniso_U_23
_atom_site_aniso_U_13
_atom_site_aniso_U_12
Si1 0.01075(9) 0.00997(9) 0.01260(10) 0.00131(7) 0.00103(7) 0.00133(7)
N2 0.0206(3) 0.0142(3) 0.0169(3) -0.0020(3) 0.0075(3) -0.0039(3)
C3 0.0138(3) 0.0103(3) 0.0134(3) -0.0004(2) 0.0025(2) -0.0004(2)
C4 0.0158(3) 0.0118(3) 0.0147(3) -0.0004(3) 0.0010(3) 0.0027(3)
C5 0.0131(3) 0.0163(3) 0.0148(3) 0.0002(3) 0.0023(3) 0.0031(3)
C6 0.0173(3) 0.0194(4) 0.0136(3) 0.0029(3) 0.0005(3) 0.0023(3)
C7 0.0167(3) 0.0145(3) 0.0207(4) 0.0038(3) -0.0009(3) 0.0041(3)
C8 0.0123(3) 0.0156(3) 0.0215(4) -0.0004(3) 0.0005(3) 0.0029(3)
C9 0.0208(4) 0.0114(3) 0.0234(4) 0.0002(3) 0.0018(3) 0.0010(3)
C10 0.0165(3) 0.0136(3) 0.0151(3) -0.0011(3) -0.0006(3) -0.0027(3)
C11 0.0196(4) 0.0149(3) 0.0128(3) -0.0010(3) 0.0016(3) -0.0015(3)
C12 0.0121(3) 0.0199(4) 0.0189(4) 0.0022(3) -0.0011(3) 0.0005(3)
Si13 0.01582(10) 0.01747(11) 0.02081(12) 0.00451(9) 0.00128(8) 0.00754(9)
C14 0.0315(5) 0.0221(4) 0.0301(5) 0.0017(4) 0.0096(4) 0.0132(4)
C15 0.0435(7) 0.0713(10) 0.0251(5) 0.0028(6) -0.0052(5) 0.0396(7)
C16 0.0268(5) 0.0189(5) 0.0991(13) 0.0188(6) 0.0159(7) 0.0090(4)
Si17 0.01531(10) 0.01440(10) 0.01508(10) 0.00245(8) 0.00397(8) 0.00032(8)
C18 0.0289(5) 0.0280(5) 0.0334(5) 0.0031(4) 0.0138(4) 0.0109(4)
C19 0.0297(5) 0.0218(5) 0.0564(8) -0.0030(5) 0.0210(5) -0.0074(4)
C20 0.0386(6) 0.0577(8) 0.0182(5) 0.0103(5) 0.0028(4) 0.0131(6)
Si21 0.01421(10) 0.01563(10) 0.01347(10) 0.00171(8) -0.00024(8) 0.00369(8)
C22 0.0265(5) 0.0396(6) 0.0160(4) 0.0044(4) 0.0040(3) 0.0053(4)
C23 0.0295(5) 0.0418(6) 0.0291(5) -0.0010(4) -0.0078(4) 0.0231(5)
C24 0.0436(7) 0.0255(5) 0.0288(5) 0.0021(4) -0.0100(5) -0.0097(5)

loop_
_atom_type_symbol
_atom_type_description
_atom_type_scat_dispersion_real
_atom_type_scat_dispersion_imag
_atom_type_scat_source
C C 0.0033 0.0016 'International Tables Vol C Tables 4.2.6.8 and 6.1.1.4'
H H 0.0000 0.0000 'International Tables Vol C Tables 4.2.6.8 and 6.1.1.4'
N N 0.0061 0.0033 'International Tables Vol C Tables 4.2.6.8 and 6.1.1.4'
Si Si 0.0817 0.0704 'International Tables Vol C Tables 4.2.6.8 and 6.1.1.4'

loop_
_geom_angle_atom_site_label_1
_geom_angle_atom_site_label_2
_geom_angle_atom_site_label_3
_geom_angle
_geom_angle_site_symmetry_1
_geom_angle_site_symmetry_3
_geom_angle_publ_flag
N2 Si1 Si17 99.05(3) . . ?
N2 Si1 Si13 113.21(3) . . ?
Si17 Si1 Si13 108.916(13) . . ?
N2 Si1 Si21 117.52(3) . . ?
Si17 Si1 Si21 107.218(13) . . ?
Si13 Si1 Si21 109.937(13) . . ?
C3 N2 Si1 131.74(6) . . ?
C3 N2 H2 112.7(13) . . ?
Si1 N2 H2 112.5(13) . . ?
N2 C3 C4 110.76(7) . . ?
N2 C3 C11 108.95(7) . . ?
C4 C3 C11 108.42(7) . . ?
N2 C3 C8 111.32(7) . . ?
C4 C3 C8 108.91(7) . . ?
C11 C3 C8 108.41(7) . . ?
C3 C4 C5 110.46(7) . . ?
C3 C4 H4A 109.6 . . ?
C5 C4 H4A 109.6 . . ?
C3 C4 H4B 109.6 . . ?
C5 C4 H4B 109.6 . . ?
H4A C4 H4B 108.1 . . ?
C6 C5 C12 109.47(7) . . ?
C6 C5 C4 109.58(7) . . ?
C12 C5 C4 109.21(7) . . ?
C6 C5 H5 109.5 . . ?
C12 C5 H5 109.5 . . ?
C4 C5 H5 109.5 . . ?
C7 C6 C5 109.76(7) . . ?
C7 C6 H6A 109.7 . . ?
C5 C6 H6A 109.7 . . ?
C7 C6 H6B 109.7 . . ?
C5 C6 H6B 109.7 . . ?
H6A C6 H6B 108.2 . . ?
C6 C7 C8 109.12(7) . . ?
C6 C7 C9 108.97(7) . . ?
C8 C7 C9 109.44(7) . . ?
C6 C7 H7 109.8 . . ?
C8 C7 H7 109.8 . . ?
C9 C7 H7 109.8 . . ?
C7 C8 C3 110.71(7) . . ?
C7 C8 H8A 109.5 . . ?
C3 C8 H8A 109.5 . . ?
C7 C8 H8B 109.5 . . ?
C3 C8 H8B 109.5 . . ?
H8A C8 H8B 108.1 . . ?
C10 C9 C7 109.76(7) . . ?
C10 C9 H9A 109.7 . . ?
C7 C9 H9A 109.7 . . ?
C10 C9 H9B 109.7 . . ?
C7 C9 H9B 109.7 . . ?
H9A C9 H9B 108.2 . . ?
C12 C10 C9 109.42(7) . . ?
C12 C10 C11 109.32(7) . . ?
C9 C10 C11 109.48(7) . . ?
C12 C10 H10 109.5 . . ?
C9 C10 H10 109.5 . . ?
C11 C10 H10 109.5 . . ?
C10 C11 C3 110.65(7) . . ?
C10 C11 H11A 109.5 . . ?
C3 C11 H11A 109.5 . . ?
C10 C11 H11B 109.5 . . ?
C3 C11 H11B 109.5 . . ?
H11A C11 H11B 108.1 . . ?
C10 C12 C5 109.32(7) . . ?
C10 C12 H12A 109.8 . . ?
C5 C12 H12A 109.8 . . ?
C10 C12 H12B 109.8 . . ?
C5 C12 H12B 109.8 . . ?
H12A C12 H12B 108.3 . . ?
C15 Si13 C16 109.38(8) . . ?
C15 Si13 C14 108.14(6) . . ?
C16 Si13 C14 106.47(6) . . ?
C15 Si13 Si1 108.82(4) . . ?
C16 Si13 Si1 108.85(4) . . ?
C14 Si13 Si1 115.06(4) . . ?
Si13 C14 H14A 109.5 . . ?
Si13 C14 H14B 109.5 . . ?
H14A C14 H14B 109.5 . . ?
Si13 C14 H14C 109.5 . . ?
H14A C14 H14C 109.5 . . ?
H14B C14 H14C 109.5 . . ?
Si13 C15 H15A 109.5 . . ?
Si13 C15 H15B 109.5 . . ?
H15A C15 H15B 109.5 . . ?
Si13 C15 H15C 109.5 . . ?
H15A C15 H15C 109.5 . . ?
H15B C15 H15C 109.5 . . ?
Si13 C16 H16A 109.5 . . ?
Si13 C16 H16B 109.5 . . ?
H16A C16 H16B 109.5 . . ?
Si13 C16 H16C 109.5 . . ?
H16A C16 H16C 109.5 . . ?
H16B C16 H16C 109.5 . . ?
C19 Si17 C20 108.30(7) . . ?
C19 Si17 C18 108.25(6) . . ?
C20 Si17 C18 107.66(6) . . ?
C19 Si17 Si1 115.23(4) . . ?
C20 Si17 Si1 108.68(4) . . ?
C18 Si17 Si1 108.47(4) . . ?
Si17 C18 H18A 109.5 . . ?
Si17 C18 H18B 109.5 . . ?
H18A C18 H18B 109.5 . . ?
Si17 C18 H18C 109.5 . . ?
H18A C18 H18C 109.5 . . ?
H18B C18 H18C 109.5 . . ?
Si17 C19 H19A 109.5 . . ?
Si17 C19 H19B 109.5 . . ?
H19A C19 H19B 109.5 . . ?
Si17 C19 H19C 109.5 . . ?
H19A C19 H19C 109.5 . . ?
H19B C19 H19C 109.5 . . ?
Si17 C20 H20A 109.5 . . ?
Si17 C20 H20B 109.5 . . ?
H20A C20 H20B 109.5 . . ?
Si17 C20 H20C 109.5 . . ?
H20A C20 H20C 109.5 . . ?
H20B C20 H20C 109.5 . . ?
C22 Si21 C23 107.96(6) . . ?
C22 Si21 C24 106.22(6) . . ?
C23 Si21 C24 107.80(6) . . ?
C22 Si21 Si1 114.33(4) . . ?
C23 Si21 Si1 111.00(4) . . ?
C24 Si21 Si1 109.25(4) . . ?
Si21 C22 H22A 109.5 . . ?
Si21 C22 H22B 109.5 . . ?
H22A C22 H22B 109.5 . . ?
Si21 C22 H22C 109.5 . . ?
H22A C22 H22C 109.5 . . ?
H22B C22 H22C 109.5 . . ?
Si21 C23 H23A 109.5 . . ?
Si21 C23 H23B 109.5 . . ?
H23A C23 H23B 109.5 . . ?
Si21 C23 H23C 109.5 . . ?
H23A C23 H23C 109.5 . . ?
H23B C23 H23C 109.5 . . ?
Si21 C24 H24A 109.5 . . ?
Si21 C24 H24B 109.5 . . ?
H24A C24 H24B 109.5 . . ?
Si21 C24 H24C 109.5 . . ?
H24A C24 H24C 109.5 . . ?
H24B C24 H24C 109.5 . . ?

loop_
_geom_bond_atom_site_label_1
_geom_bond_atom_site_label_2
_geom_bond_distance
_geom_bond_site_symmetry_2
_geom_bond_publ_flag
Si1 N2 1.7505(8) . ?
Si1 Si17 2.3573(3) . ?
Si1 Si13 2.3623(4) . ?
Si1 Si21 2.3641(3) . ?
N2 C3 1.4683(11) . ?
N2 H2 0.800(18) . ?
C3 C4 1.5295(12) . ?
C3 C11 1.5385(11) . ?
C3 C8 1.5425(12) . ?
C4 C5 1.5385(12) . ?
C4 H4A 0.9900 . ?
C4 H4B 0.9900 . ?
C5 C6 1.5353(12) . ?
C5 C12 1.5362(12) . ?
C5 H5 1.0000 . ?
C6 C7 1.5330(13) . ?
C6 H6A 0.9900 . ?
C6 H6B 0.9900 . ?
C7 C8 1.5349(12) . ?
C7 C9 1.5372(13) . ?
C7 H7 1.0000 . ?
C8 H8A 0.9900 . ?
C8 H8B 0.9900 . ?
C9 C10 1.5333(13) . ?
C9 H9A 0.9900 . ?
C9 H9B 0.9900 . ?
C10 C12 1.5316(13) . ?
C10 C11 1.5355(12) . ?
C10 H10 1.0000 . ?
C11 H11A 0.9900 . ?
C11 H11B 0.9900 . ?
C12 H12A 0.9900 . ?
C12 H12B 0.9900 . ?
Si13 C15 1.8753(12) . ?
Si13 C16 1.8758(12) . ?
Si13 C14 1.8779(11) . ?
C14 H14A 0.9800 . ?
C14 H14B 0.9800 . ?
C14 H14C 0.9800 . ?
C15 H15A 0.9800 . ?
C15 H15B 0.9800 . ?
C15 H15C 0.9800 . ?
C16 H16A 0.9800 . ?
C16 H16B 0.9800 . ?
C16 H16C 0.9800 . ?
Si17 C19 1.8675(11) . ?
Si17 C20 1.8797(12) . ?
Si17 C18 1.8798(11) . ?
C18 H18A 0.9800 . ?
C18 H18B 0.9800 . ?
C18 H18C 0.9800 . ?
C19 H19A 0.9800 . ?
C19 H19B 0.9800 . ?
C19 H19C 0.9800 . ?
C20 H20A 0.9800 . ?
C20 H20B 0.9800 . ?
C20 H20C 0.9800 . ?
Si21 C22 1.8759(10) . ?
Si21 C23 1.8764(11) . ?
Si21 C24 1.8781(11) . ?
C22 H22A 0.9800 . ?
C22 H22B 0.9800 . ?
C22 H22C 0.9800 . ?
C23 H23A 0.9800 . ?
C23 H23B 0.9800 . ?
C23 H23C 0.9800 . ?
C24 H24A 0.9800 . ?
C24 H24B 0.9800 . ?
C24 H24C 0.9800 . ?

loop_
_geom_torsion_atom_site_label_1
_geom_torsion_atom_site_label_2
_geom_torsion_atom_site_label_3
_geom_torsion_atom_site_label_4
_geom_torsion
_geom_torsion_site_symmetry_1
_geom_torsion_site_symmetry_2
_geom_torsion_site_symmetry_3
_geom_torsion_site_symmetry_4
_geom_torsion_publ_flag
Si17 Si1 N2 C3 -167.23(8) . . . . ?
Si13 Si1 N2 C3 77.59(9) . . . . ?
Si21 Si1 N2 C3 -52.34(10) . . . . ?
Si1 N2 C3 C4 -38.20(11) . . . . ?
Si1 N2 C3 C11 -157.37(7) . . . . ?
Si1 N2 C3 C8 83.13(10) . . . . ?
N2 C3 C4 C5 -178.78(7) . . . . ?
C11 C3 C4 C5 -59.29(9) . . . . ?
C8 C3 C4 C5 58.48(8) . . . . ?
C3 C4 C5 C6 -59.46(9) . . . . ?
C3 C4 C5 C12 60.45(9) . . . . ?
C12 C5 C6 C7 -60.10(9) . . . . ?
C4 C5 C6 C7 59.65(9) . . . . ?
C5 C6 C7 C8 -59.63(9) . . . . ?
C5 C6 C7 C9 59.83(9) . . . . ?
C6 C7 C8 C3 59.63(9) . . . . ?
C9 C7 C8 C3 -59.53(9) . . . . ?
N2 C3 C8 C7 178.70(7) . . . . ?
C4 C3 C8 C7 -58.90(9) . . . . ?
C11 C3 C8 C7 58.88(9) . . . . ?
C6 C7 C9 C10 -59.99(9) . . . . ?
C8 C7 C9 C10 59.26(9) . . . . ?
C7 C9 C10 C12 60.37(9) . . . . ?
C7 C9 C10 C11 -59.41(9) . . . . ?
C12 C10 C11 C3 -59.94(9) . . . . ?
C9 C10 C11 C3 59.91(9) . . . . ?
N2 C3 C11 C10 179.74(7) . . . . ?
C4 C3 C11 C10 59.12(9) . . . . ?
C8 C3 C11 C10 -58.97(9) . . . . ?
C9 C10 C12 C5 -60.07(9) . . . . ?
C11 C10 C12 C5 59.82(9) . . . . ?
C6 C5 C12 C10 59.94(9) . . . . ?
C4 C5 C12 C10 -60.04(9) . . . . ?
